data_7244191
loop_
_publ_author_name
'Mehreen, Saba'
'Ullah, Aman'
'Nadeem, Humaira'
'Dege, Necmi'
'Naseer, Muhammad Moazzam'

_publ_section_title
;
 Synthesis, solid state self-assembly driven by antiparallel \p&#x22EF;\p
 stacking and {&#x22EF;H--C--C--F}2 dimer synthons, and in vitro acetyl
 cholinesterase inhibition activity of phenoxy pendant isatins
;
_journal_issue 3
_journal_name_full 'RSC Advances'
_journal_page_first 1788
_journal_page_last 1796
_journal_paper_doi 10.1039/D1RA08286H
_journal_volume 12
_journal_year 2022
_chemical_formula_sum 'C16 H12 F N O3'
_chemical_formula_weight 285.27
_space_group_crystal_system triclinic
_space_group_IT_number 2
_space_group_name_Hall '-P 1'
_space_group_name_H-M_alt 'P -1'
_atom_sites_solution_hydrogens geom
_audit_creation_method SHELXL-2018/3
_audit_update_record
;
2021-06-18 deposited with the CCDC.	2022-01-04 downloaded from the CCDC.
;
_cell_angle_alpha 82.956(11)
_cell_angle_beta 78.846(11)
_cell_angle_gamma 88.804(11)
_cell_formula_units_Z 2
_cell_length_a 6.7305(9)
_cell_length_b 8.9170(12)
_cell_length_c 11.7682(15)
_cell_measurement_reflns_used 8535
_cell_measurement_temperature 296(2)
_cell_measurement_theta_max 35.35
_cell_measurement_theta_min 2.73
_cell_volume 687.70(16)
_computing_structure_refinement 'SHELXL-2018/3 (Sheldrick, 2018)'
_computing_structure_solution 'SHELXT 2018/2 (Sheldrick, 2018)'
_diffrn_ambient_temperature 296(2)
_diffrn_detector 'image plate (34 cm diameter)'
_diffrn_detector_area_resol_mean 6.67
_diffrn_detector_type STOE
_diffrn_measured_fraction_theta_full 0.996
_diffrn_measured_fraction_theta_max 0.994
_diffrn_measurement_details ' 117 frames, detector distance = 55 mm'
_diffrn_measurement_device '2-circle goniometer'
_diffrn_measurement_device_type 'STOE IPDS 2'
_diffrn_measurement_method 'rotation method'
_diffrn_radiation_collimation '0.8 mm diameter, multiple pinhole'
_diffrn_radiation_monochromator 'plane graphite'
_diffrn_radiation_polarisn_norm 0
_diffrn_radiation_type 'Mo K\a'
_diffrn_radiation_wavelength 0.71073
_diffrn_reflns_av_R_equivalents 0.0435
_diffrn_reflns_av_unetI/netI 0.0420
_diffrn_reflns_Laue_measured_fraction_full 0.996
_diffrn_reflns_Laue_measured_fraction_max 0.994
_diffrn_reflns_limit_h_max 7
_diffrn_reflns_limit_h_min -8
_diffrn_reflns_limit_k_max 10
_diffrn_reflns_limit_k_min -10
_diffrn_reflns_limit_l_max 14
_diffrn_reflns_limit_l_min -14
_diffrn_reflns_number 6252
_diffrn_reflns_point_group_measured_fraction_full 0.996
_diffrn_reflns_point_group_measured_fraction_max 0.994
_diffrn_reflns_theta_full 25.242
_diffrn_reflns_theta_max 25.999
_diffrn_reflns_theta_min 3.074
_diffrn_source 'sealed X-ray tube, 12 x 0.4 mm long-fine focus'
_diffrn_source_current 45
_diffrn_source_power 2.25
_diffrn_source_voltage 50
_exptl_absorpt_coefficient_mu 0.105
_exptl_absorpt_correction_T_max 0.9723
_exptl_absorpt_correction_T_min 0.9222
_exptl_absorpt_correction_type integration
_exptl_absorpt_process_details '(X-RED32; Stoe & Cie, 2002)'
_exptl_crystal_colour Red
_exptl_crystal_density_diffrn 1.378
_exptl_crystal_description prism
_exptl_crystal_F_000 296
_exptl_crystal_size_max 0.690
_exptl_crystal_size_mid 0.587
_exptl_crystal_size_min 0.420
_refine_diff_density_max 0.157
_refine_diff_density_min -0.215
_refine_diff_density_rms 0.042
_refine_ls_extinction_coef 0.189(12)
_refine_ls_extinction_expression Fc^*^=kFc[1+0.001xFc^2^\l^3^/sin(2\q)]^-1/4^
_refine_ls_extinction_method 'SHELXL-2018/3 (Sheldrick 2018)'
_refine_ls_goodness_of_fit_ref 0.999
_refine_ls_hydrogen_treatment constr
_refine_ls_matrix_type full
_refine_ls_number_parameters 191
_refine_ls_number_reflns 2687
_refine_ls_number_restraints 0
_refine_ls_restrained_S_all 0.999
_refine_ls_R_factor_all 0.0553
_refine_ls_R_factor_gt 0.0399
_refine_ls_shift/su_max 0.000
_refine_ls_shift/su_mean 0.000
_refine_ls_structure_factor_coef Fsqd
_refine_ls_weighting_details 'w=1/[\s^2^(Fo^2^)+(0.0631P)^2^] where P=(Fo^2^+2Fc^2^)/3'
_refine_ls_weighting_scheme calc
_refine_ls_wR_factor_gt 0.0977
_refine_ls_wR_factor_ref 0.1043
_reflns_Friedel_coverage 0.000
_reflns_number_gt 2030
_reflns_number_total 2687
_reflns_threshold_expression 'I > 2\s(I)'
_cod_data_source_file d1ra08286h2.cif
_cod_data_source_block shelx
_cod_database_code 7244191
_shelx_shelxl_version_number 2018/3
_shelx_space_group_comment
;
The symmetry employed for this shelxl refinement is uniquely defined
by the following loop, which should always be used as a source of
symmetry information in preference to the above space-group names.
They are only intended as comments.
;

loop_
_space_group_symop_operation_xyz
'x, y, z'
'-x, -y, -z'

loop_
_atom_site_label
_atom_site_type_symbol
_atom_site_fract_x
_atom_site_fract_y
_atom_site_fract_z
_atom_site_U_iso_or_equiv
_atom_site_adp_type
_atom_site_occupancy
_atom_site_site_symmetry_order
_atom_site_calc_flag
_atom_site_refinement_flags_posn
_atom_site_refinement_flags_adp
_atom_site_refinement_flags_occupancy
_atom_site_disorder_assembly
_atom_site_disorder_group
O1 O 0.61822(16) 0.25165(11) 0.21921(9) 0.0586(3) Uani 1 1 d . . . . .
O2 O 0.74484(18) 0.04738(11) 0.56878(9) 0.0641(3) Uani 1 1 d . . . . .
O3 O 0.65306(18) 0.29168(13) 0.72043(9) 0.0694(3) Uani 1 1 d . . . . .
N1 N 0.79796(16) 0.25085(11) 0.42430(9) 0.0445(3) Uani 1 1 d . . . . .
F1 F 0.0251(2) 0.23124(19) -0.03946(12) 0.1210(5) Uani 1 1 d . . . . .
C16 C 0.79067(18) 0.41070(14) 0.42115(11) 0.0425(3) Uani 1 1 d . . . . .
C7 C 0.7084(2) 0.11784(15) 0.26736(13) 0.0526(3) Uani 1 1 d . . . . .
H7A H 0.764725 0.056659 0.206230 0.063 Uiso 1 1 calc R U . . .
H7B H 0.607804 0.058273 0.324204 0.063 Uiso 1 1 calc R U . . .
C11 C 0.73517(18) 0.45220(15) 0.53391(11) 0.0446(3) Uani 1 1 d . . . . .
C8 C 0.8737(2) 0.16784(16) 0.32494(12) 0.0507(3) Uani 1 1 d . . . . .
H8A H 0.946765 0.079503 0.351277 0.061 Uiso 1 1 calc R U . . .
H8B H 0.968676 0.231549 0.267575 0.061 Uiso 1 1 calc R U . . .
C10 C 0.7025(2) 0.31280(16) 0.61537(12) 0.0484(3) Uani 1 1 d . . . . .
C9 C 0.7487(2) 0.18260(15) 0.53675(12) 0.0469(3) Uani 1 1 d . . . . .
C15 C 0.8306(2) 0.51843(15) 0.32449(13) 0.0520(3) Uani 1 1 d . . . . .
H15 H 0.866010 0.491259 0.249408 0.062 Uiso 1 1 calc R U . . .
C4 C 0.4676(2) 0.23546(17) 0.15743(11) 0.0519(3) Uani 1 1 d . . . . .
C14 C 0.8154(2) 0.66992(16) 0.34460(15) 0.0595(4) Uani 1 1 d . . . . .
H14 H 0.842667 0.744561 0.281112 0.071 Uiso 1 1 calc R U . . .
C12 C 0.7197(2) 0.60402(16) 0.55171(14) 0.0544(4) Uani 1 1 d . . . . .
H12 H 0.682326 0.631680 0.626554 0.065 Uiso 1 1 calc R U . . .
C13 C 0.7612(2) 0.71294(16) 0.45550(15) 0.0608(4) Uani 1 1 d . . . . .
H13 H 0.752715 0.814890 0.465477 0.073 Uiso 1 1 calc R U . . .
C3 C 0.3840(3) 0.37094(19) 0.11589(14) 0.0638(4) Uani 1 1 d . . . . .
H3 H 0.427872 0.462319 0.132963 0.077 Uiso 1 1 calc R U . . .
C5 C 0.3967(2) 0.09775(19) 0.13633(13) 0.0614(4) Uani 1 1 d . . . . .
H5 H 0.448523 0.007224 0.166429 0.074 Uiso 1 1 calc R U . . .
C6 C 0.2469(3) 0.0977(2) 0.06948(15) 0.0747(5) Uani 1 1 d . . . . .
H6 H 0.198204 0.006967 0.053989 0.090 Uiso 1 1 calc R U . . .
C1 C 0.1720(3) 0.2326(3) 0.02680(15) 0.0779(5) Uani 1 1 d . . . . .
C2 C 0.2358(3) 0.3694(2) 0.04934(15) 0.0778(5) Uani 1 1 d . . . . .
H2 H 0.180496 0.459116 0.020415 0.093 Uiso 1 1 calc R U . . .

loop_
_atom_site_aniso_label
_atom_site_aniso_U_11
_atom_site_aniso_U_22
_atom_site_aniso_U_33
_atom_site_aniso_U_23
_atom_site_aniso_U_13
_atom_site_aniso_U_12
O1 0.0696(7) 0.0467(6) 0.0660(6) -0.0080(5) -0.0286(5) -0.0011(5)
O2 0.0770(7) 0.0431(6) 0.0684(7) 0.0046(5) -0.0118(5) -0.0015(5)
O3 0.0797(8) 0.0774(8) 0.0490(6) -0.0051(5) -0.0086(5) -0.0020(6)
N1 0.0472(6) 0.0388(6) 0.0484(6) -0.0044(4) -0.0120(5) 0.0006(4)
F1 0.0996(9) 0.1818(15) 0.0958(8) -0.0083(8) -0.0565(7) -0.0229(9)
C16 0.0367(6) 0.0398(7) 0.0528(7) -0.0045(5) -0.0138(5) -0.0001(5)
C7 0.0607(8) 0.0422(7) 0.0563(8) -0.0104(6) -0.0119(6) 0.0029(6)
C11 0.0368(6) 0.0472(7) 0.0524(7) -0.0080(5) -0.0136(5) 0.0007(5)
C8 0.0505(8) 0.0471(8) 0.0549(8) -0.0101(6) -0.0090(6) 0.0062(6)
C10 0.0432(7) 0.0535(8) 0.0497(8) -0.0056(6) -0.0119(5) -0.0009(5)
C9 0.0440(7) 0.0442(8) 0.0527(7) -0.0010(6) -0.0123(5) -0.0020(5)
C15 0.0531(8) 0.0488(8) 0.0540(8) -0.0004(6) -0.0140(6) -0.0013(6)
C4 0.0543(8) 0.0600(9) 0.0416(7) -0.0074(6) -0.0085(6) -0.0052(6)
C14 0.0585(9) 0.0444(8) 0.0754(10) 0.0075(7) -0.0214(7) -0.0034(6)
C12 0.0474(8) 0.0537(8) 0.0674(9) -0.0199(7) -0.0171(6) 0.0044(6)
C13 0.0568(9) 0.0402(8) 0.0907(11) -0.0104(7) -0.0255(8) 0.0011(6)
C3 0.0671(10) 0.0645(10) 0.0584(9) 0.0050(7) -0.0158(7) -0.0092(7)
C5 0.0650(9) 0.0655(10) 0.0570(8) -0.0211(7) -0.0113(7) -0.0022(7)
C6 0.0694(10) 0.0949(14) 0.0653(10) -0.0334(9) -0.0104(8) -0.0135(9)
C1 0.0654(10) 0.1197(17) 0.0524(9) -0.0104(9) -0.0196(8) -0.0125(10)
C2 0.0711(11) 0.0948(14) 0.0647(10) 0.0171(9) -0.0223(8) -0.0081(10)

loop_
_atom_type_symbol
_atom_type_description
_atom_type_scat_dispersion_real
_atom_type_scat_dispersion_imag
_atom_type_scat_source
C C 0.0033 0.0016 'International Tables Vol C Tables 4.2.6.8 and 6.1.1.4'
H H 0.0000 0.0000 'International Tables Vol C Tables 4.2.6.8 and 6.1.1.4'
F F 0.0171 0.0103 'International Tables Vol C Tables 4.2.6.8 and 6.1.1.4'
N N 0.0061 0.0033 'International Tables Vol C Tables 4.2.6.8 and 6.1.1.4'
O O 0.0106 0.0060 'International Tables Vol C Tables 4.2.6.8 and 6.1.1.4'

loop_
_geom_angle_atom_site_label_1
_geom_angle_atom_site_label_2
_geom_angle_atom_site_label_3
_geom_angle
_geom_angle_site_symmetry_1
_geom_angle_site_symmetry_3
_geom_angle_publ_flag
C4 O1 C7 118.22(11) . . ?
C9 N1 C16 110.63(10) . . ?
C9 N1 C8 123.14(11) . . ?
C16 N1 C8 125.73(11) . . ?
C15 C16 C11 121.22(12) . . ?
C15 C16 N1 128.01(12) . . ?
C11 C16 N1 110.77(11) . . ?
O1 C7 C8 107.18(11) . . ?
O1 C7 H7A 110.3 . . ?
C8 C7 H7A 110.3 . . ?
O1 C7 H7B 110.3 . . ?
C8 C7 H7B 110.3 . . ?
H7A C7 H7B 108.5 . . ?
C12 C11 C16 120.64(12) . . ?
C12 C11 C10 131.85(13) . . ?
C16 C11 C10 107.51(11) . . ?
N1 C8 C7 113.38(11) . . ?
N1 C8 H8A 108.9 . . ?
C7 C8 H8A 108.9 . . ?
N1 C8 H8B 108.9 . . ?
C7 C8 H8B 108.9 . . ?
H8A C8 H8B 107.7 . . ?
O3 C10 C11 131.62(13) . . ?
O3 C10 C9 123.53(13) . . ?
C11 C10 C9 104.85(11) . . ?
O2 C9 N1 126.68(13) . . ?
O2 C9 C10 127.08(12) . . ?
N1 C9 C10 106.23(11) . . ?
C16 C15 C14 117.09(14) . . ?
C16 C15 H15 121.5 . . ?
C14 C15 H15 121.5 . . ?
O1 C4 C5 124.95(14) . . ?
O1 C4 C3 114.74(13) . . ?
C5 C4 C3 120.30(15) . . ?
C13 C14 C15 122.43(14) . . ?
C13 C14 H14 118.8 . . ?
C15 C14 H14 118.8 . . ?
C13 C12 C11 118.61(14) . . ?
C13 C12 H12 120.7 . . ?
C11 C12 H12 120.7 . . ?
C14 C13 C12 119.99(14) . . ?
C14 C13 H13 120.0 . . ?
C12 C13 H13 120.0 . . ?
C2 C3 C4 120.04(16) . . ?
C2 C3 H3 120.0 . . ?
C4 C3 H3 120.0 . . ?
C6 C5 C4 119.04(16) . . ?
C6 C5 H5 120.5 . . ?
C4 C5 H5 120.5 . . ?
C1 C6 C5 119.34(17) . . ?
C1 C6 H6 120.3 . . ?
C5 C6 H6 120.3 . . ?
C6 C1 F1 118.88(19) . . ?
C6 C1 C2 122.50(17) . . ?
F1 C1 C2 118.6(2) . . ?
C1 C2 C3 118.70(18) . . ?
C1 C2 H2 120.6 . . ?
C3 C2 H2 120.6 . . ?

loop_
_geom_bond_atom_site_label_1
_geom_bond_atom_site_label_2
_geom_bond_distance
_geom_bond_site_symmetry_2
_geom_bond_publ_flag
O1 C4 1.3762(17) . ?
O1 C7 1.4319(17) . ?
O2 C9 1.2177(16) . ?
O3 C10 1.2088(17) . ?
N1 C9 1.3684(17) . ?
N1 C16 1.4214(16) . ?
N1 C8 1.4632(17) . ?
F1 C1 1.374(2) . ?
C16 C15 1.3832(19) . ?
C16 C11 1.4000(19) . ?
C7 C8 1.511(2) . ?
C7 H7A 0.9700 . ?
C7 H7B 0.9700 . ?
C11 C12 1.3938(19) . ?
C11 C10 1.4663(19) . ?
C8 H8A 0.9700 . ?
C8 H8B 0.9700 . ?
C10 C9 1.561(2) . ?
C15 C14 1.398(2) . ?
C15 H15 0.9300 . ?
C4 C5 1.394(2) . ?
C4 C3 1.396(2) . ?
C14 C13 1.384(2) . ?
C14 H14 0.9300 . ?
C12 C13 1.387(2) . ?
C12 H12 0.9300 . ?
C13 H13 0.9300 . ?
C3 C2 1.383(2) . ?
C3 H3 0.9300 . ?
C5 C6 1.394(2) . ?
C5 H5 0.9300 . ?
C6 C1 1.370(3) . ?
C6 H6 0.9300 . ?
C1 C2 1.374(3) . ?
C2 H2 0.9300 . ?

loop_
_geom_hbond_atom_site_label_D
_geom_hbond_atom_site_label_H
_geom_hbond_atom_site_label_A
_geom_hbond_distance_DH
_geom_hbond_distance_HA
_geom_hbond_distance_DA
_geom_hbond_angle_DHA
_geom_hbond_site_symmetry_A
_geom_hbond_publ_flag
C7 H7B O2 0.97 2.60 3.5228(19) 159.3 2_656 yes
C8 H8A O2 0.97 2.62 3.5050(19) 151.6 2_756 yes

loop_
_geom_torsion_atom_site_label_1
_geom_torsion_atom_site_label_2
_geom_torsion_atom_site_label_3
_geom_torsion_atom_site_label_4
_geom_torsion
_geom_torsion_site_symmetry_1
_geom_torsion_site_symmetry_2
_geom_torsion_site_symmetry_3
_geom_torsion_site_symmetry_4
_geom_torsion_publ_flag
C9 N1 C16 C15 179.90(13) . . . . ?
C8 N1 C16 C15 7.8(2) . . . . ?
C9 N1 C16 C11 -0.02(14) . . . . ?
C8 N1 C16 C11 -172.10(11) . . . . ?
C4 O1 C7 C8 177.37(11) . . . . ?
C15 C16 C11 C12 -0.34(19) . . . . ?
N1 C16 C11 C12 179.59(11) . . . . ?
C15 C16 C11 C10 179.56(12) . . . . ?
N1 C16 C11 C10 -0.51(14) . . . . ?
C9 N1 C8 C7 91.95(15) . . . . ?
C16 N1 C8 C7 -96.92(14) . . . . ?
O1 C7 C8 N1 64.46(14) . . . . ?
C12 C11 C10 O3 0.0(3) . . . . ?
C16 C11 C10 O3 -179.84(15) . . . . ?
C12 C11 C10 C9 -179.34(13) . . . . ?
C16 C11 C10 C9 0.77(13) . . . . ?
C16 N1 C9 O2 -178.51(13) . . . . ?
C8 N1 C9 O2 -6.2(2) . . . . ?
C16 N1 C9 C10 0.51(14) . . . . ?
C8 N1 C9 C10 172.83(11) . . . . ?
O3 C10 C9 O2 -1.2(2) . . . . ?
C11 C10 C9 O2 178.22(13) . . . . ?
O3 C10 C9 N1 179.76(13) . . . . ?
C11 C10 C9 N1 -0.79(13) . . . . ?
C11 C16 C15 C14 0.73(19) . . . . ?
N1 C16 C15 C14 -179.18(12) . . . . ?
C7 O1 C4 C5 -0.90(19) . . . . ?
C7 O1 C4 C3 178.45(12) . . . . ?
C16 C15 C14 C13 -0.6(2) . . . . ?
C16 C11 C12 C13 -0.26(19) . . . . ?
C10 C11 C12 C13 179.87(14) . . . . ?
C15 C14 C13 C12 0.0(2) . . . . ?
C11 C12 C13 C14 0.4(2) . . . . ?
O1 C4 C3 C2 177.92(13) . . . . ?
C5 C4 C3 C2 -2.7(2) . . . . ?
O1 C4 C5 C6 -178.22(13) . . . . ?
C3 C4 C5 C6 2.5(2) . . . . ?
C4 C5 C6 C1 -0.4(2) . . . . ?
C5 C6 C1 F1 179.69(15) . . . . ?
C5 C6 C1 C2 -1.4(3) . . . . ?
C6 C1 C2 C3 1.2(3) . . . . ?
F1 C1 C2 C3 -179.90(15) . . . . ?
C4 C3 C2 C1 0.9(3) . . . . ?
